data_4135510
loop_
_publ_author_name
'Gong, Wei'
'Arman, Hadi'
'Chen, Zhijie'
'Xie, Yi'
'Son, Florencia A.'
'Cui, Hui'
'Chen, Xinfa'
'Shi, Yanshu'
'Liu, Yan'
'Chen, Banglin'
'Farha, Omar K.'
'Cui, Yong'

_publ_section_title
;
 Highly Specific Coordination-Driven Self-Assembly of 2D Heterometallic
 Metal-Organic Frameworks with Unprecedented Johnson-type
 (<i>J</i><sub>51</sub>) Nonanuclear Zr-Oxocarboxylate Clusters.
;
_journal_issue 2
_journal_name_full 'Journal of the American Chemical Society'
_journal_page_first 657
_journal_page_last 663
_journal_paper_doi 10.1021/jacs.0c11881
_journal_volume 143
_journal_year 2021
_chemical_formula_moiety 'C39 H44 Cl Co N5 O12 Zr3, 2(N O3), C3 H7 N O, C2 H6 O'
_chemical_formula_sum 'C44 H57 Cl Co N8 O20 Zr3'
_chemical_formula_weight 1386.01
_space_group_crystal_system monoclinic
_space_group_IT_number 14
_space_group_name_Hall '-P 2yn'
_space_group_name_H-M_alt 'P 1 21/n 1'
_atom_sites_solution_hydrogens mixed
_atom_sites_solution_primary dual
_audit_creation_date 2020-07-24
_audit_creation_method
;
Olex2 1.3-ac4
(compiled 2019.10.09 svn.r3662 for Rigaku Oxford Diffraction, GUI svn.r5959)
;
_cell_angle_alpha 90
_cell_angle_beta 103.7165(5)
_cell_angle_gamma 90
_cell_formula_units_Z 4
_cell_length_a 15.71033(8)
_cell_length_b 19.70013(10)
_cell_length_c 19.76725(11)
_cell_measurement_reflns_used 41664
_cell_measurement_temperature 100.01(10)
_cell_measurement_theta_max 76.2720
_cell_measurement_theta_min 3.1870
_cell_volume 5943.40(6)
_computing_cell_refinement 'CrysAlisPro 1.171.40.63a (Rigaku OD, 2019)'
_computing_data_collection 'CrysAlisPro 1.171.40.63a (Rigaku OD, 2019)'
_computing_data_reduction 'CrysAlisPro 1.171.40.63a (Rigaku OD, 2019)'
_computing_molecular_graphics 'Olex2 1.3-ac4 (Dolomanov et al., 2009)'
_computing_publication_material 'Olex2 1.3-ac4 (Dolomanov et al., 2009)'
_computing_structure_refinement 'ShelXL 2018/3 (Sheldrick, 2015)'
_computing_structure_solution 'ShelXT n/a (Sheldrick, 2015)'
_diffrn_ambient_environment N~2~
_diffrn_ambient_temperature 100.01(10)
_diffrn_detector 'Hybrid Pixel Array Detector'
_diffrn_detector_area_resol_mean 10.0000
_diffrn_detector_type HyPix
_diffrn_measured_fraction_theta_full 0.999
_diffrn_measured_fraction_theta_max 0.969
_diffrn_measurement_details
;
List of Runs (angles in degrees, time in seconds):

  # Type    Start    End  Width  t~exp~   \w     \q     \k     \f   Frames
--------------------------------------------------------------------------
  1  \w    -83.00  -3.00   0.50    0.21    --  -46.87 112.00 106.00  160
  2  \w     25.00  89.00   0.50    0.21    --   46.87-112.00  13.00  128
  3  \w    -82.00 -15.00   0.50    0.85    --  -88.50 112.00 106.00  134
  4  \w   -160.00 -81.00   0.50    0.85    --  -88.50-112.00  13.00  158
  5  \w     34.00 108.00   0.50    0.85    --  106.69-112.00  13.00  148
  6  \w    103.00 178.00   0.50    0.85    --  106.69 112.00 106.00  150
  7  \w   -120.00 -87.00   0.50    0.21    --  -46.87-125.00 -90.00   66
  8  \w   -120.00 -83.00   0.50    0.21    --  -46.87 -57.00 -30.00   74
  9  \w   -120.00 -87.00   0.50    0.21    --  -46.87-125.00  60.00   66
 10  \w   -120.00 -83.00   0.50    0.21    --  -46.87 -57.00  90.00   74
 11  \w   -120.00 -87.00   0.50    0.21    --  -46.87-125.00-120.00   66
 12  \w   -120.00 -83.00   0.50    0.21    --  -46.87 -57.00   0.00   74
 13  \w     83.00 120.00   0.50    0.21    --   46.87  57.00-180.00   74
 14  \w   -164.00 -71.00   0.50    0.85    --  -88.50 -15.00  60.00  186
 15  \w    -51.00 -16.00   0.50    0.85    --  -88.50  45.00 -30.00   70
 16  \w    -51.00 -16.00   0.50    0.85    --  -88.50  45.00 -60.00   70
 17  \w    -51.00 -16.00   0.50    0.85    --  -88.50  45.00  90.00   70
 18  \w     34.00  71.00   0.50    0.85    --  106.69 -61.00  90.00   74
 19  \w     95.00 178.00   0.50    0.85    --  106.69 125.00-180.00  166
 20  \w     89.00 178.00   0.50    0.85    --  106.69  15.00-150.00  178
 21  \w     34.00  71.00   0.50    0.85    --  106.69 -61.00  30.00   74
 22  \w     34.00 105.00   0.50    0.85    --  106.69 -94.00  60.00  142
 23  \w    101.00 178.00   0.50    0.85    --  106.69  77.00  90.00  154
 24  \w     34.00  71.00   0.50    0.85    --  106.69 -61.00 -90.00   74
 25  \w     34.00 101.00   0.50    0.85    --  106.69 -77.00  60.00  134
 26  \w     34.00  71.00   0.50    0.85    --  106.69 -61.00-180.00   74
 27  \w     34.00  71.00   0.50    0.85    --  106.69 -61.00   0.00   74
 28  \w     34.00  71.00   0.50    0.85    --  106.69 -61.00 150.00   74
 29  \w   -121.00 -32.00   0.50    0.21    --  -46.87 -37.00-150.00  178
 30  \w   -121.00 -92.00   0.50    0.21    --  -46.87 -37.00   0.00   58
 31  \w   -121.00 -32.00   0.50    0.21    --  -46.87 -37.00 120.00  178
;
_diffrn_measurement_device 'four-circle diffractometer'
_diffrn_measurement_device_type 'XtaLAB Synergy, Dualflex, HyPix'
_diffrn_measurement_method '\w scans'
_diffrn_orient_matrix_type 'CrysAlisPro convention (1999,Acta A55,543-557)'
_diffrn_orient_matrix_UB_11 0.0850852000
_diffrn_orient_matrix_UB_12 -0.0380766000
_diffrn_orient_matrix_UB_13 -0.0017291000
_diffrn_orient_matrix_UB_21 -0.0522648000
_diffrn_orient_matrix_UB_22 -0.0665803000
_diffrn_orient_matrix_UB_23 -0.0170011000
_diffrn_orient_matrix_UB_31 -0.0151067000
_diffrn_orient_matrix_UB_32 0.0152070000
_diffrn_orient_matrix_UB_33 -0.0783597000
_diffrn_radiation_monochromator mirror
_diffrn_radiation_probe x-ray
_diffrn_radiation_type 'Cu K\a'
_diffrn_radiation_wavelength 1.54184
_diffrn_reflns_av_R_equivalents 0.0388
_diffrn_reflns_av_unetI/netI 0.0247
_diffrn_reflns_Laue_measured_fraction_full 0.999
_diffrn_reflns_Laue_measured_fraction_max 0.969
_diffrn_reflns_limit_h_max 19
_diffrn_reflns_limit_h_min -18
_diffrn_reflns_limit_k_max 23
_diffrn_reflns_limit_k_min -24
_diffrn_reflns_limit_l_max 15
_diffrn_reflns_limit_l_min -24
_diffrn_reflns_number 69187
_diffrn_reflns_point_group_measured_fraction_full 0.999
_diffrn_reflns_point_group_measured_fraction_max 0.969
_diffrn_reflns_theta_full 67.684
_diffrn_reflns_theta_max 76.540
_diffrn_reflns_theta_min 3.214
_diffrn_source 'micro-focus sealed X-ray tube'
_diffrn_source_type 'PhotonJet (Cu) X-ray Source'
_exptl_absorpt_coefficient_mu 7.403
_exptl_absorpt_correction_T_max 1.000
_exptl_absorpt_correction_T_min 0.760
_exptl_absorpt_correction_type gaussian
_exptl_absorpt_process_details
;
CrysAlisPro 1.171.40.63a (Rigaku Oxford Diffraction, 2019)
Numerical absorption correction based on gaussian integration over
			a multifaceted crystal model
Empirical absorption correction using spherical harmonics,
 implemented in SCALE3 ABSPACK scaling algorithm.
;
_exptl_crystal_colour 'clear light pink'
_exptl_crystal_colour_lustre clear
_exptl_crystal_colour_modifier light
_exptl_crystal_colour_primary pink
_exptl_crystal_density_diffrn 1.549
_exptl_crystal_description block
_exptl_crystal_F_000 2804
_exptl_crystal_size_max 0.141
_exptl_crystal_size_mid 0.099
_exptl_crystal_size_min 0.071
_refine_diff_density_max 1.482
_refine_diff_density_min -1.698
_refine_diff_density_rms 0.135
_refine_ls_extinction_method none
_refine_ls_goodness_of_fit_ref 1.121
_refine_ls_hydrogen_treatment mixed
_refine_ls_matrix_type full
_refine_ls_number_parameters 709
_refine_ls_number_reflns 12099
_refine_ls_number_restraints 1
_refine_ls_restrained_S_all 1.121
_refine_ls_R_factor_all 0.0573
_refine_ls_R_factor_gt 0.0555
_refine_ls_shift/su_max 0.002
_refine_ls_shift/su_mean 0.000
_refine_ls_structure_factor_coef Fsqd
_refine_ls_weighting_details 'w=1/[\s^2^(Fo^2^)+(0.0450P)^2^+44.0000P] where P=(Fo^2^+2Fc^2^)/3'
_refine_ls_weighting_scheme calc
_refine_ls_wR_factor_gt 0.1373
_refine_ls_wR_factor_ref 0.1384
_reflns_Friedel_coverage 0.000
_reflns_number_gt 11538
_reflns_number_total 12099
_reflns_threshold_expression 'I > 2\s(I)'
_cod_data_source_file ja0c11881_si_003.cif
_cod_data_source_block Co-MOF
_cod_depositor_comments 'Adding full bibliography for 4135507--4135511.cif.'
_cod_database_code 4135510
_shelx_shelxl_version_number 2018/3
_chemical_oxdiff_formula 'C H N O Zr Co Cl'
_chemical_oxdiff_usercomment G-1062
_shelx_space_group_comment
;
The symmetry employed for this shelxl refinement is uniquely defined
by the following loop, which should always be used as a source of
symmetry information in preference to the above space-group names.
They are only intended as comments.
;
_shelx_estimated_absorpt_t_max 0.622
_shelx_estimated_absorpt_t_min 0.422
_reflns_odcompleteness_completeness 99.95
_reflns_odcompleteness_iscentric 1
_reflns_odcompleteness_theta 66.97
_olex2_refinement_description
;
1. Fixed Uiso
 At 1.2 times of:
  All C(H) groups, All C(H,H) groups
 At 1.5 times of:
  All C(H,H,H) groups, All C(H,H,H,H,H,H) groups, All O(H,H) groups
2. Restrained distances
 O9-H9
 0.8 with sigma of 0.02
3. Uiso/Uaniso restraints and constraints
Uanis(O16B) = Uanis(O17B) = Uanis(O17A) = Uanis(O16A) = Uanis(O15)
Uanis(C23) = Uanis(N5) = Uanis(C24B) = Uanis(C24A) = Uanis(C22)
4. Others
 Fixed Sof: H13B(0.75) H13A(0.25) O17A(0.65) O16A(0.65) C43B(0.75) H43A(0.75)
 H43B(0.75) C44B(0.75) H44A(0.75) H44B(0.75) H44C(0.75) C44A(0.25) H44D(0.25)
 H44E(0.25) H44F(0.25) C43A(0.25) H43C(0.25) H43D(0.25) O17B(0.35) O16B(0.35)
 C24B(0.5) H24A(0.5) H24B(0.5) H24C(0.5) C24A(0.5) H24D(0.5) H24E(0.5) H24F(0.5)
5.a Secondary CH2 refined with riding coordinates:
 C43B(H43A,H43B), C43A(H43C,H43D)
5.b Aromatic/amide H refined with riding coordinates:
 C26(H26), C8(H8), C16(H16), C14(H14), C17(H17), C13(H13), C39(H39), C1(H1),
 C36(H36), C37(H37), C35(H35), C27(H27), C38(H38), C2(H2), C7(H7), C33(H33),
 C19(H19), C25(H25), C4(H4), C32(H32), C10(H10A), C29(H29), C31(H31), C5(H5),
 C28(H28), C11(H11), C34(H34), C30(H30), C22(H22), C40(H40)
5.c Tetrahedral OH refined with riding coordinates:
 O13(H13B), O13(H13A)
5.d Idealised Me refined as rotating group:
 C21(H21A,H21B,H21C), C20(H20A,H20B,H20C), C42(H42A,H42B,H42C), C41(H41A,H41B,
 H41C), C23(H23A,H23B,H23C), C44B(H44A,H44B,H44C), C44A(H44D,H44E,H44F),
 C24B(H24A,H24B,H24C), C24A(H24D,H24E,H24F)
;
_smtbx_masks_void_probe_radius 1.2
_smtbx_masks_void_truncation_radius 1.2
_olex2_exptl_crystal_mounting_method 'nylon loop'
_olex2_submission_special_instructions 'No special instructions were received'
_oxdiff_exptl_absorpt_empirical_details
;
Empirical correction (ABSPACK) includes:
- Absorption correction using spherical harmonics
- Frame scaling
;
_oxdiff_exptl_absorpt_empirical_full_max 1.645
_oxdiff_exptl_absorpt_empirical_full_min 0.779

loop_
_space_group_symop_operation_xyz
'x, y, z'
'-x+1/2, y+1/2, -z+1/2'
'-x, -y, -z'
'x-1/2, -y-1/2, z-1/2'

loop_
_atom_site_label
_atom_site_type_symbol
_atom_site_fract_x
_atom_site_fract_y
_atom_site_fract_z
_atom_site_U_iso_or_equiv
_atom_site_adp_type
_atom_site_occupancy
_atom_site_site_symmetry_order
_atom_site_calc_flag
_atom_site_refinement_flags_posn
_atom_site_refinement_flags_adp
_atom_site_refinement_flags_occupancy
_atom_site_disorder_assembly
_atom_site_disorder_group
Zr1 Zr 0.30730(2) 0.48975(2) 0.34969(2) 0.01629(10) Uani 1 1 d . . . . .
Zr2 Zr 0.18764(3) 0.48388(2) 0.18523(2) 0.01799(10) Uani 1 1 d . . . . .
Zr3 Zr 0.22349(3) 0.63232(2) 0.26922(2) 0.01740(10) Uani 1 1 d . . . . .
Co1 Co 0.79716(6) 0.75250(4) 0.33324(4) 0.02396(19) Uani 1 1 d . . . . .
Cl1 Cl 0.76570(14) 0.69122(12) 0.22691(10) 0.0633(5) Uani 1 1 d . . . . .
O11 O 0.2803(2) 0.53981(16) 0.25458(16) 0.0167(6) Uani 1 1 d . . . . .
O9 O 0.1971(2) 0.44016(16) 0.28469(17) 0.0186(7) Uani 1 1 d D . . . .
O1 O 0.3605(2) 0.65513(18) 0.31210(18) 0.0230(7) Uani 1 1 d . . . . .
O6 O 1.1168(2) 0.92777(17) 0.20589(17) 0.0208(7) Uani 1 1 d . . . . .
O10 O 0.1214(2) 0.57086(17) 0.21043(18) 0.0212(7) Uani 1 1 d . . . . .
O12 O 0.2342(2) 0.57719(17) 0.36307(17) 0.0193(7) Uani 1 1 d . . . . .
O4 O 0.7333(2) 0.94837(18) 0.61274(18) 0.0252(8) Uani 1 1 d . . . . .
O5 O 1.1924(2) 0.92483(16) 0.31745(17) 0.0206(7) Uani 1 1 d . . . . .
O2 O 0.4216(2) 0.55967(18) 0.36431(18) 0.0224(7) Uani 1 1 d . . . . .
O3 O 0.7565(2) 0.84784(17) 0.66839(17) 0.0227(7) Uani 1 1 d . . . . .
O15 O 0.1177(3) 0.3274(2) 0.3163(3) 0.0473(8) Uani 1 1 d . . . . .
O7 O 0.8743(3) 0.6726(2) 0.3850(2) 0.0320(8) Uani 1 1 d . . . . .
O8 O 0.7335(3) 0.8418(2) 0.2874(2) 0.0358(9) Uani 1 1 d . . . . .
N3 N 0.9128(3) 0.8005(2) 0.3145(2) 0.0244(9) Uani 1 1 d . . . . .
N1 N 0.6762(3) 0.7097(2) 0.3483(3) 0.0311(10) Uani 1 1 d . . . . .
N2 N 0.8126(3) 0.7999(2) 0.4346(2) 0.0272(9) Uani 1 1 d . . . . .
O20 O 0.2350(3) 0.6310(3) 0.4889(2) 0.0503(12) Uani 1 1 d . . . . .
C15 C 1.0513(3) 0.8747(2) 0.2862(3) 0.0215(10) Uani 1 1 d . . . . .
C9 C 0.7840(4) 0.8572(3) 0.5564(3) 0.0271(11) Uani 1 1 d . . . . .
N7 N 0.0496(4) 0.3432(3) 0.3350(3) 0.0445(13) Uani 1 1 d . . . . .
O14 O -0.0540(4) 0.5904(3) 0.1697(3) 0.0638(15) Uani 1 1 d . . . A 2
C26 C 0.2860(4) 0.4741(3) 0.4727(3) 0.0298(12) Uani 1 1 d . . . . .
H26 H 0.249401 0.505342 0.489209 0.036 Uiso 1 1 calc R U . . .
C8 C 0.8060(3) 0.7896(3) 0.5544(3) 0.0259(11) Uani 1 1 d . . . . .
H8 H 0.812113 0.761554 0.594417 0.031 Uiso 1 1 calc R U . . .
C6 C 0.4259(3) 0.6183(2) 0.3406(2) 0.0203(9) Uani 1 1 d . . . . .
C12 C 0.7572(3) 0.8870(3) 0.6179(3) 0.0245(10) Uani 1 1 d . . . . .
C16 C 1.0510(3) 0.8575(3) 0.3544(3) 0.0234(10) Uani 1 1 d . . . . .
H16 H 1.098039 0.870404 0.391958 0.028 Uiso 1 1 calc R U . . .
C18 C 1.1262(3) 0.9124(2) 0.2688(3) 0.0194(9) Uani 1 1 d . . . . .
O13 O 0.4988(4) 0.7408(3) 0.5668(3) 0.0700(17) Uani 1 1 d . . . . .
H13B H 0.456933 0.713172 0.558452 0.105 Uiso 0.75 1 calc R U P B 2
H13A H 0.459931 0.722699 0.535431 0.105 Uiso 0.25 1 calc R U P C 1
C14 C 0.9821(3) 0.8542(3) 0.2329(3) 0.0229(10) Uani 1 1 d . . . . .
H14 H 0.980726 0.865483 0.185911 0.027 Uiso 1 1 calc R U . . .
C3 C 0.5139(3) 0.6496(3) 0.3450(3) 0.0236(10) Uani 1 1 d . . . . .
C17 C 0.9798(3) 0.8208(3) 0.3662(3) 0.0257(11) Uani 1 1 d . . . . .
H17 H 0.978841 0.809658 0.412740 0.031 Uiso 1 1 calc R U . . .
N4 N 0.9764(4) 0.5898(3) 0.3884(3) 0.0432(13) Uani 1 1 d . . . . .
C13 C 0.9145(3) 0.8168(3) 0.2490(3) 0.0249(10) Uani 1 1 d . . . . .
H13 H 0.867657 0.802138 0.212094 0.030 Uiso 1 1 calc R U . . .
C39 C 0.1438(4) 0.7076(3) 0.3391(3) 0.0306(12) Uani 1 1 d . . . . .
H39 H 0.130728 0.690149 0.380295 0.037 Uiso 1 1 calc R U . . .
C1 C 0.6707(4) 0.6471(3) 0.3743(3) 0.0306(12) Uani 1 1 d . . . . .
H1 H 0.723305 0.623214 0.394034 0.037 Uiso 1 1 calc R U . . .
C36 C 0.1331(4) 0.7357(3) 0.2261(3) 0.0291(12) Uani 1 1 d . . . . .
H36 H 0.111666 0.740242 0.177117 0.035 Uiso 1 1 calc R U . . .
C37 C 0.2133(4) 0.7595(3) 0.2646(3) 0.0297(12) Uani 1 1 d . . . . .
H37 H 0.255714 0.783497 0.246867 0.036 Uiso 1 1 calc R U . . .
C35 C 0.0890(4) 0.7040(3) 0.2716(3) 0.0298(12) Uani 1 1 d . . . . .
H35 H 0.032622 0.683684 0.259138 0.036 Uiso 1 1 calc R U . . .
C27 C 0.2596(4) 0.4129(3) 0.4385(3) 0.0287(11) Uani 1 1 d . . . . .
H27 H 0.201790 0.395007 0.427764 0.034 Uiso 1 1 calc R U . . .
C38 C 0.2206(4) 0.7415(3) 0.3351(3) 0.0311(12) Uani 1 1 d . . . . .
H38 H 0.269034 0.750795 0.372930 0.037 Uiso 1 1 calc R U . . .
C2 C 0.5909(3) 0.6161(3) 0.3734(3) 0.0286(11) Uani 1 1 d . . . . .
H2 H 0.589490 0.571903 0.392305 0.034 Uiso 1 1 calc R U . . .
N8 N 0.3120(5) 0.6456(3) 0.5188(3) 0.0556(17) Uani 1 1 d . . . . .
C7 C 0.8191(4) 0.7635(3) 0.4921(3) 0.0281(11) Uani 1 1 d . . . . .
H7 H 0.833552 0.716780 0.490689 0.034 Uiso 1 1 calc R U . . .
C33 C 0.1057(5) 0.4488(4) 0.0631(3) 0.0442(16) Uani 1 1 d . . . . .
H33 H 0.122936 0.468347 0.024534 0.053 Uiso 1 1 calc R U . . .
C19 C 0.9125(4) 0.6299(3) 0.3556(3) 0.0336(13) Uani 1 1 d . . . . .
H19 H 0.894267 0.626074 0.306361 0.040 Uiso 1 1 calc R U . . .
C25 C 0.3776(4) 0.4814(3) 0.4784(3) 0.0321(12) Uani 1 1 d . . . . .
H25 H 0.413412 0.518055 0.499458 0.038 Uiso 1 1 calc R U . . .
C4 C 0.5197(4) 0.7149(3) 0.3185(4) 0.0443(17) Uani 1 1 d . . . . .
H4 H 0.468210 0.739939 0.298305 0.053 Uiso 1 1 calc R U . . .
C32 C 0.1385(4) 0.3898(3) 0.0968(3) 0.0426(16) Uani 1 1 d . . . . .
H32 H 0.181870 0.361831 0.084811 0.051 Uiso 1 1 calc R U . . .
C10 C 0.7831(5) 0.8962(3) 0.4985(3) 0.0417(15) Uani 1 1 d . . . . .
H10A H 0.772821 0.943717 0.499355 0.050 Uiso 1 1 calc R U . . .
O18 O 0.3675(5) 0.6585(4) 0.4841(4) 0.087(2) Uani 1 1 d . . . . .
O17A O -0.0147(5) 0.3676(4) 0.2909(4) 0.0473(8) Uani 0.65 1 d . . P D 1
C29 C 0.4052(4) 0.4239(3) 0.4468(3) 0.0326(13) Uani 1 1 d . . . . .
H29 H 0.463190 0.415124 0.442663 0.039 Uiso 1 1 calc R U . . .
C31 C 0.0992(5) 0.3780(3) 0.1496(3) 0.0476(18) Uani 1 1 d . . . . .
H31 H 0.110542 0.340819 0.181060 0.057 Uiso 1 1 calc R U . . .
O19 O 0.3370(6) 0.6457(5) 0.5830(3) 0.113(3) Uani 1 1 d . . . . .
C5 C 0.6012(4) 0.7422(3) 0.3224(4) 0.0474(18) Uani 1 1 d . . . . .
H5 H 0.604352 0.787020 0.305485 0.057 Uiso 1 1 calc R U . . .
C28 C 0.3335(4) 0.3825(3) 0.4229(3) 0.0337(12) Uani 1 1 d . . . . .
H28 H 0.334049 0.340323 0.399623 0.040 Uiso 1 1 calc R U . . .
C11 C 0.7972(5) 0.8659(3) 0.4390(3) 0.0405(15) Uani 1 1 d . . . . .
H11 H 0.795776 0.893502 0.399371 0.049 Uiso 1 1 calc R U . . .
C34 C 0.0430(5) 0.4747(4) 0.0952(4) 0.052(2) Uani 1 1 d . . . . .
H34 H 0.009573 0.514879 0.082293 0.062 Uiso 1 1 calc R U . . .
N5 N 0.7086(5) 0.9179(5) 0.1996(4) 0.0770(14) Uani 1 1 d . . . . .
C30 C 0.0380(4) 0.4310(5) 0.1499(4) 0.059(2) Uani 1 1 d . . . . .
H30 H 0.000917 0.435883 0.181134 0.071 Uiso 1 1 calc R U . . .
O16A O 0.0471(5) 0.3434(4) 0.3964(4) 0.0473(8) Uani 0.65 1 d . . P D 1
C22 C 0.7106(7) 0.8578(6) 0.2278(5) 0.0770(14) Uani 1 1 d . . . . .
H22 H 0.690966 0.821659 0.196101 0.092 Uiso 1 1 calc R U . . .
C21 C 1.0092(6) 0.5948(5) 0.4622(5) 0.073(3) Uani 1 1 d . . . . .
H21A H 0.989034 0.637333 0.478860 0.109 Uiso 1 1 calc R U . . .
H21B H 1.073351 0.593973 0.473564 0.109 Uiso 1 1 calc R U . . .
H21C H 0.987499 0.556353 0.484858 0.109 Uiso 1 1 calc R U . . .
C43B C 0.5202(12) 0.7601(7) 0.5025(6) 0.070(4) Uani 0.75 1 d . . P E 2
H43A H 0.466332 0.762280 0.464522 0.084 Uiso 0.75 1 calc R U P E 2
H43B H 0.560329 0.726342 0.489689 0.084 Uiso 0.75 1 calc R U P E 2
C20 C 1.0164(5) 0.5395(4) 0.3509(5) 0.058(2) Uani 1 1 d . . . . .
H20A H 0.990629 0.543483 0.300772 0.088 Uiso 1 1 calc R U . . .
H20B H 1.005537 0.493824 0.366609 0.088 Uiso 1 1 calc R U . . .
H20C H 1.079641 0.547518 0.360147 0.088 Uiso 1 1 calc R U . . .
N6 N -0.1735(5) 0.6288(4) 0.0913(4) 0.070(2) Uani 1 1 d . . . . .
C40 C -0.0906(7) 0.6344(5) 0.1326(5) 0.069(2) Uani 1 1 d . . . . .
H40 H -0.060302 0.676016 0.131574 0.083 Uiso 1 1 calc R U . A 2
C42 C -0.2229(8) 0.6869(6) 0.0540(6) 0.098(4) Uani 1 1 d . . . . .
H42A H -0.256979 0.708433 0.083772 0.147 Uiso 1 1 calc R U . . .
H42B H -0.262673 0.670866 0.011052 0.147 Uiso 1 1 calc R U . . .
H42C H -0.181871 0.719974 0.042617 0.147 Uiso 1 1 calc R U . . .
C41 C -0.2227(7) 0.5655(6) 0.0921(7) 0.105(4) Uani 1 1 d . . . . .
H41A H -0.183289 0.526663 0.093786 0.158 Uiso 1 1 calc R U . . .
H41B H -0.270189 0.562786 0.049905 0.158 Uiso 1 1 calc R U . . .
H41C H -0.247439 0.564858 0.133196 0.158 Uiso 1 1 calc R U . . .
C23 C 0.6723(7) 0.9323(6) 0.1283(4) 0.0770(14) Uani 1 1 d . . . . .
H23A H 0.650188 0.890319 0.103804 0.115 Uiso 1 1 calc R U . . .
H23B H 0.717539 0.951929 0.107548 0.115 Uiso 1 1 calc R U . . .
H23C H 0.624004 0.964760 0.124204 0.115 Uiso 1 1 calc R U . . .
C44B C 0.5623(8) 0.8268(8) 0.5129(8) 0.073(4) Uani 0.75 1 d . . P E 2
H44A H 0.588360 0.837053 0.473679 0.109 Uiso 0.75 1 calc R U P E 2
H44B H 0.608278 0.826546 0.556225 0.109 Uiso 0.75 1 calc R U P E 2
H44C H 0.518598 0.861446 0.515869 0.109 Uiso 0.75 1 calc R U P E 2
C44A C 0.557(3) 0.785(2) 0.476(3) 0.073(12) Uani 0.25 1 d . . P E 1
H44D H 0.513658 0.753739 0.447556 0.110 Uiso 0.25 1 calc R U P E 1
H44E H 0.613963 0.762062 0.488543 0.110 Uiso 0.25 1 calc R U P E 1
H44F H 0.561288 0.825715 0.449018 0.110 Uiso 0.25 1 calc R U P E 1
C43A C 0.528(2) 0.803(2) 0.540(2) 0.072(11) Uani 0.25 1 d . . P E 1
H43C H 0.577801 0.823112 0.575418 0.086 Uiso 0.25 1 calc R U P E 1
H43D H 0.480110 0.836805 0.529730 0.086 Uiso 0.25 1 calc R U P E 1
O17B O 0.0153(9) 0.2900(7) 0.3567(7) 0.0473(8) Uani 0.35 1 d . . P D 2
O16B O 0.0532(10) 0.3770(8) 0.3882(8) 0.0473(8) Uani 0.35 1 d . . P D 2
C24B C 0.7703(13) 0.9702(11) 0.2354(9) 0.0770(14) Uani 0.5 1 d . . P F 2
H24A H 0.792614 0.957317 0.284338 0.115 Uiso 0.5 1 calc R U P F 2
H24B H 0.740056 1.013923 0.232898 0.115 Uiso 0.5 1 calc R U P F 2
H24C H 0.819361 0.974002 0.212885 0.115 Uiso 0.5 1 calc R U P F 2
C24A C 0.7078(14) 0.9766(11) 0.2530(9) 0.0770(14) Uani 0.5 1 d . . P F 1
H24D H 0.652629 0.975307 0.267956 0.115 Uiso 0.5 1 calc R U P F 1
H24E H 0.713193 1.020380 0.230893 0.115 Uiso 0.5 1 calc R U P F 1
H24F H 0.757035 0.970748 0.293578 0.115 Uiso 0.5 1 calc R U P F 1
H10 H 0.070(8) 0.578(6) 0.195(6) 0.115 Uiso 1 1 d . U . . .
H9 H 0.173(7) 0.409(4) 0.298(6) 0.115 Uiso 1 1 d D U . . .
H12 H 0.225(8) 0.593(6) 0.398(6) 0.115 Uiso 1 1 d . U . . .

loop_
_atom_site_aniso_label
_atom_site_aniso_U_11
_atom_site_aniso_U_22
_atom_site_aniso_U_33
_atom_site_aniso_U_23
_atom_site_aniso_U_13
_atom_site_aniso_U_12
Zr1 0.01641(19) 0.01515(19) 0.01653(19) 0.00056(14) 0.00239(14) -0.00058(14)
Zr2 0.01955(19) 0.01507(19) 0.01744(19) 0.00023(14) 0.00055(15) 0.00139(14)
Zr3 0.01925(19) 0.01389(19) 0.01944(19) 0.00002(14) 0.00535(15) 0.00092(14)
Co1 0.0223(4) 0.0266(4) 0.0252(4) -0.0047(3) 0.0100(3) -0.0064(3)
Cl1 0.0621(11) 0.0815(14) 0.0480(10) -0.0060(9) 0.0168(9) 0.0012(10)
O11 0.0180(15) 0.0161(15) 0.0156(15) -0.0021(12) 0.0033(12) -0.0019(12)
O9 0.0180(16) 0.0140(16) 0.0219(16) 0.0019(13) 0.0005(13) -0.0029(12)
O1 0.0203(17) 0.0217(17) 0.0266(18) -0.0032(14) 0.0051(14) -0.0043(14)
O6 0.0214(16) 0.0196(16) 0.0218(17) -0.0015(13) 0.0057(13) -0.0040(13)
O10 0.0203(16) 0.0185(16) 0.0232(17) -0.0020(13) 0.0022(14) 0.0036(13)
O12 0.0223(16) 0.0176(16) 0.0187(16) 0.0015(13) 0.0062(13) 0.0004(13)
O4 0.037(2) 0.0188(17) 0.0198(17) -0.0040(13) 0.0075(15) 0.0003(15)
O5 0.0211(16) 0.0158(16) 0.0239(17) 0.0020(13) 0.0031(13) -0.0009(13)
O2 0.0204(16) 0.0234(18) 0.0226(17) -0.0016(14) 0.0037(13) -0.0060(14)
O3 0.0323(19) 0.0191(17) 0.0179(16) -0.0017(13) 0.0082(14) -0.0029(14)
O15 0.0472(18) 0.0421(19) 0.0538(19) 0.0050(16) 0.0145(15) -0.0026(16)
O7 0.029(2) 0.030(2) 0.040(2) -0.0039(17) 0.0151(17) -0.0030(16)
O8 0.034(2) 0.039(2) 0.038(2) 0.0070(18) 0.0147(18) 0.0007(18)
N3 0.020(2) 0.028(2) 0.028(2) -0.0041(18) 0.0094(17) -0.0053(17)
N1 0.029(2) 0.025(2) 0.043(3) -0.006(2) 0.016(2) -0.0070(19)
N2 0.034(2) 0.022(2) 0.029(2) -0.0060(18) 0.0149(19) -0.0078(18)
O20 0.061(3) 0.051(3) 0.034(2) -0.007(2) 0.001(2) 0.007(2)
C15 0.025(2) 0.017(2) 0.024(2) -0.0017(18) 0.0092(19) 0.0011(19)
C9 0.036(3) 0.023(3) 0.024(3) -0.005(2) 0.012(2) -0.006(2)
N7 0.033(3) 0.063(4) 0.038(3) -0.004(3) 0.007(2) -0.017(3)
O14 0.049(3) 0.065(4) 0.067(4) 0.000(3) -0.008(3) 0.008(3)
C26 0.038(3) 0.032(3) 0.019(2) 0.004(2) 0.007(2) 0.007(2)
C8 0.030(3) 0.025(3) 0.025(3) -0.003(2) 0.010(2) -0.002(2)
C6 0.023(2) 0.017(2) 0.022(2) -0.0025(18) 0.0079(19) -0.0005(18)
C12 0.027(3) 0.022(3) 0.023(2) -0.003(2) 0.004(2) -0.002(2)
C16 0.023(2) 0.024(2) 0.023(2) -0.0007(19) 0.0049(19) -0.0009(19)
C18 0.023(2) 0.013(2) 0.024(2) -0.0006(18) 0.0079(19) 0.0014(18)
O13 0.082(4) 0.070(4) 0.052(3) 0.005(3) 0.005(3) -0.023(3)
C14 0.025(2) 0.023(2) 0.022(2) 0.0009(19) 0.008(2) -0.0004(19)
C3 0.022(2) 0.023(2) 0.028(3) -0.005(2) 0.010(2) -0.0045(19)
C17 0.029(3) 0.030(3) 0.020(2) -0.002(2) 0.008(2) -0.005(2)
N4 0.037(3) 0.036(3) 0.061(4) 0.008(3) 0.021(3) 0.002(2)
C13 0.022(2) 0.030(3) 0.023(2) -0.001(2) 0.0046(19) -0.004(2)
C39 0.041(3) 0.021(3) 0.033(3) 0.002(2) 0.016(2) 0.011(2)
C1 0.023(3) 0.041(3) 0.026(3) 0.007(2) 0.002(2) -0.005(2)
C36 0.043(3) 0.014(2) 0.032(3) 0.006(2) 0.011(2) 0.009(2)
C37 0.035(3) 0.013(2) 0.045(3) -0.002(2) 0.016(2) 0.002(2)
C35 0.027(3) 0.023(3) 0.041(3) -0.001(2) 0.013(2) 0.006(2)
C27 0.028(3) 0.037(3) 0.020(2) 0.007(2) 0.003(2) -0.007(2)
C38 0.034(3) 0.022(3) 0.036(3) -0.010(2) 0.004(2) 0.003(2)
C2 0.026(3) 0.035(3) 0.023(3) 0.005(2) 0.001(2) -0.004(2)
N8 0.075(5) 0.043(3) 0.038(3) -0.006(3) -0.007(3) -0.019(3)
C7 0.027(3) 0.033(3) 0.025(3) -0.005(2) 0.009(2) 0.000(2)
C33 0.061(4) 0.046(4) 0.021(3) -0.005(3) 0.001(3) -0.020(3)
C19 0.029(3) 0.031(3) 0.045(3) -0.003(2) 0.018(3) -0.005(2)
C25 0.036(3) 0.037(3) 0.019(2) 0.002(2) -0.002(2) -0.012(2)
C4 0.029(3) 0.020(3) 0.087(5) 0.010(3) 0.019(3) 0.004(2)
C32 0.030(3) 0.042(4) 0.046(4) -0.022(3) -0.010(3) 0.002(3)
C10 0.078(5) 0.019(3) 0.034(3) -0.002(2) 0.023(3) 0.002(3)
O18 0.072(4) 0.121(6) 0.065(4) -0.035(4) 0.009(3) -0.007(4)
O17A 0.0472(18) 0.0421(19) 0.0538(19) 0.0050(16) 0.0145(15) -0.0026(16)
C29 0.024(3) 0.048(3) 0.025(3) 0.013(2) 0.004(2) 0.008(2)
C31 0.063(4) 0.033(3) 0.033(3) 0.006(3) -0.017(3) -0.023(3)
O19 0.137(7) 0.145(7) 0.035(3) 0.012(4) -0.025(4) -0.088(6)
C5 0.027(3) 0.023(3) 0.097(6) 0.003(3) 0.025(3) 0.000(2)
C28 0.049(3) 0.027(3) 0.025(3) 0.004(2) 0.008(2) 0.000(2)
C11 0.074(5) 0.023(3) 0.031(3) 0.000(2) 0.025(3) -0.006(3)
C34 0.045(4) 0.041(4) 0.051(4) -0.010(3) -0.027(3) 0.012(3)
N5 0.076(3) 0.100(4) 0.052(3) 0.018(2) 0.008(2) 0.027(3)
C30 0.030(3) 0.099(7) 0.050(4) -0.047(4) 0.014(3) -0.033(4)
O16A 0.0472(18) 0.0421(19) 0.0538(19) 0.0050(16) 0.0145(15) -0.0026(16)
C22 0.076(3) 0.100(4) 0.052(3) 0.018(2) 0.008(2) 0.027(3)
C21 0.070(6) 0.071(6) 0.071(6) 0.010(5) 0.005(5) 0.013(5)
C43B 0.119(13) 0.054(8) 0.035(6) 0.011(5) 0.014(6) 0.042(8)
C20 0.049(4) 0.041(4) 0.096(6) 0.011(4) 0.038(4) 0.012(3)
N6 0.054(4) 0.098(6) 0.055(4) -0.008(4) 0.006(3) 0.003(4)
C40 0.086(7) 0.057(5) 0.062(5) 0.008(4) 0.010(5) -0.012(5)
C42 0.088(8) 0.115(10) 0.083(7) 0.043(7) 0.003(6) 0.029(7)
C41 0.077(7) 0.085(8) 0.149(11) -0.067(8) 0.020(7) -0.033(6)
C23 0.076(3) 0.100(4) 0.052(3) 0.018(2) 0.008(2) 0.027(3)
C44B 0.036(6) 0.105(12) 0.067(8) 0.031(8) -0.009(5) -0.021(7)
C44A 0.05(2) 0.05(2) 0.10(3) -0.02(2) -0.01(2) 0.022(18)
C43A 0.043(19) 0.06(2) 0.10(3) 0.00(2) -0.01(2) 0.007(17)
O17B 0.0472(18) 0.0421(19) 0.0538(19) 0.0050(16) 0.0145(15) -0.0026(16)
O16B 0.0472(18) 0.0421(19) 0.0538(19) 0.0050(16) 0.0145(15) -0.0026(16)
C24B 0.076(3) 0.100(4) 0.052(3) 0.018(2) 0.008(2) 0.027(3)
C24A 0.076(3) 0.100(4) 0.052(3) 0.018(2) 0.008(2) 0.027(3)

loop_
_atom_type_symbol
_atom_type_description
_atom_type_scat_dispersion_real
_atom_type_scat_dispersion_imag
_atom_type_scat_source
C C 0.0181 0.0091 'International Tables Vol C Tables 4.2.6.8 and 6.1.1.4'
H H 0.0000 0.0000 'International Tables Vol C Tables 4.2.6.8 and 6.1.1.4'
Cl Cl 0.3639 0.7018 'International Tables Vol C Tables 4.2.6.8 and 6.1.1.4'
Co Co -2.3653 3.6143 'International Tables Vol C Tables 4.2.6.8 and 6.1.1.4'
N N 0.0311 0.0180 'International Tables Vol C Tables 4.2.6.8 and 6.1.1.4'
O O 0.0492 0.0322 'International Tables Vol C Tables 4.2.6.8 and 6.1.1.4'
Zr Zr -0.1862 2.2449 'International Tables Vol C Tables 4.2.6.8 and 6.1.1.4'

loop_
_exptl_crystal_face_index_h
_exptl_crystal_face_index_k
_exptl_crystal_face_index_l
_exptl_crystal_face_perp_dist
-3 -12 -4 0.0510
-1 -1 13 0.0564
3 12 2 0.0411
8 -1 -11 0.0317
10 -4 -2 0.0337
-6 0 12 0.0379
-9 4 0 0.0341

loop_
_geom_angle_atom_site_label_1
_geom_angle_atom_site_label_2
_geom_angle_atom_site_label_3
_geom_angle
_geom_angle_site_symmetry_1
_geom_angle_site_symmetry_3
_geom_angle_publ_flag
Zr3 Zr1 Zr2 59.978(11) . . ?
O11 Zr1 Zr2 35.91(9) . . ?
O11 Zr1 Zr3 36.53(9) . . ?
O11 Zr1 O9 73.11(12) . . ?
O11 Zr1 O6 80.11(12) . 2_645 ?
O11 Zr1 O12 74.14(12) . . ?
O11 Zr1 O2 79.00(12) . . ?
O11 Zr1 C26 151.14(15) . . ?
O11 Zr1 C27 150.62(15) . . ?
O11 Zr1 C25 152.82(16) . . ?
O11 Zr1 C29 153.19(16) . . ?
O11 Zr1 C28 151.90(16) . . ?
O9 Zr1 Zr2 37.88(9) . . ?
O9 Zr1 Zr3 85.77(9) . . ?
O9 Zr1 O6 84.42(13) . 2_645 ?
O9 Zr1 O2 151.16(13) . . ?
O9 Zr1 C26 104.34(16) . . ?
O9 Zr1 C27 79.32(15) . . ?
O9 Zr1 C25 132.46(16) . . ?
O9 Zr1 C29 119.02(17) . . ?
O9 Zr1 C28 87.75(16) . . ?
O6 Zr1 Zr2 74.90(9) 2_645 . ?
O6 Zr1 Zr3 115.62(9) 2_645 . ?
O6 Zr1 O2 83.73(13) 2_645 . ?
O6 Zr1 C26 128.68(15) 2_645 . ?
O6 Zr1 C27 107.40(16) 2_645 . ?
O6 Zr1 C25 108.08(17) 2_645 . ?
O6 Zr1 C29 77.69(16) 2_645 . ?
O6 Zr1 C28 77.67(16) 2_645 . ?
O12 Zr1 Zr2 87.32(9) . . ?
O12 Zr1 Zr3 38.07(9) . . ?
O12 Zr1 O9 93.50(13) . . ?
O12 Zr1 O6 153.59(13) . 2_645 ?
O12 Zr1 O2 85.71(13) . . ?
O12 Zr1 C26 77.38(16) . . ?
O12 Zr1 C27 98.00(16) . . ?
O12 Zr1 C25 92.74(17) . . ?
O12 Zr1 C29 125.08(17) . . ?
O12 Zr1 C28 128.64(16) . . ?
O2 Zr1 Zr2 113.39(9) . . ?
O2 Zr1 Zr3 75.91(9) . . ?
O2 Zr1 C26 103.60(16) . . ?
O2 Zr1 C27 129.39(15) . . ?
O2 Zr1 C25 76.32(16) . . ?
O2 Zr1 C29 83.80(17) . . ?
O2 Zr1 C28 115.09(17) . . ?
C26 Zr1 Zr2 138.65(13) . . ?
C26 Zr1 Zr3 115.42(13) . . ?
C26 Zr1 C27 31.70(18) . . ?
C27 Zr1 Zr2 117.19(12) . . ?
C27 Zr1 Zr3 132.60(13) . . ?
C25 Zr1 Zr2 170.25(13) . . ?
C25 Zr1 Zr3 124.28(14) . . ?
C25 Zr1 C26 32.57(18) . . ?
C25 Zr1 C27 53.14(17) . . ?
C25 Zr1 C28 53.05(19) . . ?
C29 Zr1 Zr2 145.41(15) . . ?
C29 Zr1 Zr3 153.82(15) . . ?
C29 Zr1 C26 53.53(18) . . ?
C29 Zr1 C27 52.96(18) . . ?
C29 Zr1 C25 32.5(2) . . ?
C29 Zr1 C28 31.7(2) . . ?
C28 Zr1 Zr2 120.14(14) . . ?
C28 Zr1 Zr3 164.49(14) . . ?
C28 Zr1 C26 52.90(18) . . ?
C28 Zr1 C27 31.99(19) . . ?
Zr3 Zr2 Zr1 59.880(11) . . ?
O11 Zr2 Zr1 36.13(9) . . ?
O11 Zr2 Zr3 36.36(9) . . ?
O11 Zr2 O9 73.61(12) . . ?
O11 Zr2 O10 73.81(13) . . ?
O11 Zr2 O4 79.72(13) . 4_575 ?
O11 Zr2 O5 80.05(12) . 2_645 ?
O11 Zr2 C33 153.15(18) . . ?
O11 Zr2 C32 153.89(17) . . ?
O11 Zr2 C31 152.22(17) . . ?
O11 Zr2 C34 151.15(18) . . ?
O11 Zr2 C30 150.57(18) . . ?
O9 Zr2 Zr1 38.17(9) . . ?
O9 Zr2 Zr3 85.89(9) . . ?
O9 Zr2 O10 92.34(13) . . ?
O9 Zr2 O4 152.79(13) . 4_575 ?
O9 Zr2 O5 86.34(13) . 2_645 ?
O9 Zr2 C33 132.62(17) . . ?
O9 Zr2 C32 106.6(2) . . ?
O9 Zr2 C31 80.49(17) . . ?
O9 Zr2 C34 118.4(2) . . ?
O9 Zr2 C30 86.8(2) . . ?
O10 Zr2 Zr1 86.44(9) . . ?
O10 Zr2 Zr3 38.03(9) . . ?
O10 Zr2 O4 85.22(14) . 4_575 ?
O10 Zr2 O5 153.07(13) . 2_645 ?
O10 Zr2 C33 106.0(2) . . ?
O10 Zr2 C32 131.62(17) . . ?
O10 Zr2 C31 117.8(2) . . ?
O10 Zr2 C34 79.34(19) . . ?
O10 Zr2 C30 85.5(2) . . ?
O4 Zr2 Zr1 114.64(10) 4_575 . ?
O4 Zr2 Zr3 75.54(9) 4_575 . ?
O4 Zr2 O5 83.86(13) 4_575 2_645 ?
O4 Zr2 C33 73.56(18) 4_575 . ?
O4 Zr2 C32 95.0(2) 4_575 . ?
O4 Zr2 C31 124.43(18) 4_575 . ?
O4 Zr2 C34 87.8(2) 4_575 . ?
O4 Zr2 C30 119.9(2) 4_575 . ?
O5 Zr2 Zr1 75.97(9) 2_645 . ?
O5 Zr2 Zr3 115.14(9) 2_645 . ?
O5 Zr2 C33 94.4(2) 2_645 . ?
O5 Zr2 C32 73.95(17) 2_645 . ?
O5 Zr2 C31 88.6(2) 2_645 . ?
O5 Zr2 C34 124.63(19) 2_645 . ?
O5 Zr2 C30 121.2(2) 2_645 . ?
C33 Zr2 Zr1 166.03(17) . . ?
C33 Zr2 Zr3 134.08(16) . . ?
C32 Zr2 Zr1 134.65(16) . . ?
C32 Zr2 Zr3 165.47(16) . . ?
C32 Zr2 C33 31.4(2) . . ?
C32 Zr2 C34 52.4(2) . . ?
C31 Zr2 Zr1 116.51(14) . . ?
C31 Zr2 Zr3 151.9(2) . . ?
C31 Zr2 C33 52.2(2) . . ?
C31 Zr2 C32 31.1(2) . . ?
C31 Zr2 C34 53.2(2) . . ?
C31 Zr2 C30 32.8(3) . . ?
C34 Zr2 Zr1 152.4(2) . . ?
C34 Zr2 Zr3 115.31(16) . . ?
C34 Zr2 C33 31.7(2) . . ?
C30 Zr2 Zr1 123.84(19) . . ?
C30 Zr2 Zr3 122.46(18) . . ?
C30 Zr2 C33 52.7(2) . . ?
C30 Zr2 C32 52.7(2) . . ?
C30 Zr2 C34 32.1(3) . . ?
Zr1 Zr3 Zr2 60.142(11) . . ?
O11 Zr3 Zr1 36.45(9) . . ?
O11 Zr3 Zr2 36.07(9) . . ?
O11 Zr3 O1 79.45(13) . . ?
O11 Zr3 O10 73.57(12) . . ?
O11 Zr3 O12 74.06(13) . . ?
O11 Zr3 O3 80.18(12) . 4_575 ?
O11 Zr3 C39 150.19(15) . . ?
O11 Zr3 C36 152.81(16) . . ?
O11 Zr3 C37 153.56(16) . . ?
O11 Zr3 C35 150.73(16) . . ?
O11 Zr3 C38 151.75(16) . . ?
O1 Zr3 Zr1 75.23(9) . . ?
O1 Zr3 Zr2 114.25(9) . . ?
O1 Zr3 O3 83.82(13) . 4_575 ?
O1 Zr3 C39 103.74(17) . . ?
O1 Zr3 C36 113.18(17) . . ?
O1 Zr3 C37 81.72(16) . . ?
O1 Zr3 C35 128.95(16) . . ?
O1 Zr3 C38 76.04(16) . . ?
O10 Zr3 Zr1 86.70(9) . . ?
O10 Zr3 Zr2 38.07(9) . . ?
O10 Zr3 O1 152.22(13) . . ?
O10 Zr3 O3 85.15(13) . 4_575 ?
O10 Zr3 C39 102.96(17) . . ?
O10 Zr3 C36 89.08(16) . . ?
O10 Zr3 C37 121.07(17) . . ?
O10 Zr3 C35 78.72(16) . . ?
O10 Zr3 C38 131.74(16) . . ?
O12 Zr3 Zr1 38.06(9) . . ?
O12 Zr3 Zr2 87.46(9) . . ?
O12 Zr3 O1 84.17(13) . . ?
O12 Zr3 O10 94.58(13) . . ?
O12 Zr3 O3 153.15(13) . 4_575 ?
O12 Zr3 C39 76.79(16) . . ?
O12 Zr3 C36 129.27(16) . . ?
O12 Zr3 C37 122.24(16) . . ?
O12 Zr3 C35 99.28(16) . . ?
O12 Zr3 C38 89.57(17) . . ?
O3 Zr3 Zr1 115.33(9) 4_575 . ?
O3 Zr3 Zr2 75.81(9) 4_575 . ?
O3 Zr3 C39 129.51(15) 4_575 . ?
O3 Zr3 C36 77.58(16) 4_575 . ?
O3 Zr3 C37 79.49(16) 4_575 . ?
O3 Zr3 C35 106.95(16) 4_575 . ?
O3 Zr3 C38 110.61(17) 4_575 . ?
C39 Zr3 Zr1 114.84(13) . . ?
C39 Zr3 Zr2 137.01(14) . . ?
C39 Zr3 C35 32.03(19) . . ?
C36 Zr3 Zr1 165.95(13) . . ?
C36 Zr3 Zr2 121.68(14) . . ?
C36 Zr3 C39 53.25(18) . . ?
C36 Zr3 C35 32.25(18) . . ?
C36 Zr3 C38 53.54(19) . . ?
C37 Zr3 Zr1 150.54(14) . . ?
C37 Zr3 Zr2 148.53(14) . . ?
C37 Zr3 C39 53.37(18) . . ?
C37 Zr3 C36 32.11(19) . . ?
C37 Zr3 C35 53.30(18) . . ?
C37 Zr3 C38 32.68(19) . . ?
C35 Zr3 Zr1 133.71(13) . . ?
C35 Zr3 Zr2 116.78(13) . . ?
C38 Zr3 Zr1 121.66(14) . . ?
C38 Zr3 Zr2 168.89(14) . . ?
C38 Zr3 C39 31.99(19) . . ?
C38 Zr3 C35 53.23(19) . . ?
O7 Co1 Cl1 91.44(13) . . ?
O7 Co1 O8 172.29(17) . . ?
O7 Co1 N3 90.00(16) . . ?
O7 Co1 N1 93.74(17) . . ?
O7 Co1 N2 86.98(17) . . ?
O8 Co1 Cl1 93.76(14) . . ?
O8 Co1 N3 83.92(17) . . ?
O8 Co1 N1 92.36(18) . . ?
O8 Co1 N2 88.61(17) . . ?
N3 Co1 Cl1 94.48(13) . . ?
N3 Co1 N1 176.26(19) . . ?
N3 Co1 N2 93.18(16) . . ?
N1 Co1 Cl1 85.31(14) . . ?
N1 Co1 N2 87.15(17) . . ?
N2 Co1 Cl1 172.18(13) . . ?
Zr1 O11 Zr3 107.02(14) . . ?
Zr2 O11 Zr1 107.96(14) . . ?
Zr2 O11 Zr3 107.57(14) . . ?
Zr1 O9 H9 122(9) . . ?
Zr2 O9 Zr1 103.95(14) . . ?
Zr2 O9 H9 133(9) . . ?
C6 O1 Zr3 132.6(3) . . ?
C18 O6 Zr1 133.3(3) . 2_655 ?
Zr2 O10 H10 124(9) . . ?
Zr3 O10 Zr2 103.90(14) . . ?
Zr3 O10 H10 132(9) . . ?
Zr1 O12 Zr3 103.87(14) . . ?
Zr1 O12 H12 129(9) . . ?
Zr3 O12 H12 125(9) . . ?
C12 O4 Zr2 131.7(3) . 4_676 ?
C18 O5 Zr2 129.2(3) . 2_655 ?
C6 O2 Zr1 129.3(3) . . ?
C12 O3 Zr3 130.7(3) . 4_676 ?
C19 O7 Co1 124.2(4) . . ?
C22 O8 Co1 130.1(6) . . ?
C17 N3 Co1 122.7(3) . . ?
C13 N3 Co1 118.8(3) . . ?
C13 N3 C17 118.1(4) . . ?
C1 N1 Co1 123.2(4) . . ?
C5 N1 Co1 119.0(4) . . ?
C5 N1 C1 117.2(5) . . ?
C7 N2 Co1 121.8(4) . . ?
C7 N2 C11 116.8(5) . . ?
C11 N2 Co1 119.9(4) . . ?
C16 C15 C18 121.7(5) . . ?
C14 C15 C16 119.0(5) . . ?
C14 C15 C18 119.2(4) . . ?
C8 C9 C12 121.5(5) . . ?
C10 C9 C8 117.9(5) . . ?
C10 C9 C12 120.5(5) . . ?
O15 N7 O17A 119.4(6) . . ?
O15 N7 O17B 110.3(8) . . ?
O16A N7 O15 121.5(6) . . ?
O16A N7 O17A 118.4(7) . . ?
O16B N7 O15 121.0(8) . . ?
O16B N7 O17B 95.3(10) . . ?
Zr1 C26 H26 118.4 . . ?
C27 C26 Zr1 74.6(3) . . ?
C27 C26 H26 126.2 . . ?
C27 C26 C25 107.6(5) . . ?
C25 C26 Zr1 72.8(3) . . ?
C25 C26 H26 126.2 . . ?
C9 C8 H8 120.9 . . ?
C9 C8 C7 118.1(5) . . ?
C7 C8 H8 120.9 . . ?
O1 C6 C3 115.3(4) . . ?
O2 C6 O1 125.5(4) . . ?
O2 C6 C3 119.2(4) . . ?
O4 C12 C9 116.4(5) . . ?
O3 C12 O4 126.2(5) . . ?
O3 C12 C9 117.4(5) . . ?
C15 C16 H16 120.8 . . ?
C15 C16 C17 118.3(5) . . ?
C17 C16 H16 120.8 . . ?
O6 C18 O5 126.3(4) . . ?
O6 C18 C15 115.6(4) . . ?
O5 C18 C15 118.1(4) . . ?
C43B O13 H13B 109.5 . . ?
C43A O13 H13A 109.5 . . ?
C15 C14 H14 120.5 . . ?
C15 C14 C13 119.0(5) . . ?
C13 C14 H14 120.5 . . ?
C2 C3 C6 122.4(5) . . ?
C2 C3 C4 117.8(5) . . ?
C4 C3 C6 119.8(5) . . ?
N3 C17 C16 122.8(5) . . ?
N3 C17 H17 118.6 . . ?
C16 C17 H17 118.6 . . ?
C19 N4 C21 120.5(6) . . ?
C19 N4 C20 121.6(6) . . ?
C21 N4 C20 117.9(7) . . ?
N3 C13 C14 122.7(5) . . ?
N3 C13 H13 118.7 . . ?
C14 C13 H13 118.7 . . ?
Zr3 C39 H39 119.1 . . ?
C35 C39 Zr3 74.0(3) . . ?
C35 C39 H39 125.9 . . ?
C38 C39 Zr3 72.9(3) . . ?
C38 C39 H39 125.9 . . ?
C38 C39 C35 108.2(5) . . ?
N1 C1 H1 118.8 . . ?
N1 C1 C2 122.4(5) . . ?
C2 C1 H1 118.8 . . ?
Zr3 C36 H36 117.2 . . ?
C37 C36 Zr3 73.8(3) . . ?
C37 C36 H36 125.7 . . ?
C37 C36 C35 108.5(5) . . ?
C35 C36 Zr3 75.3(3) . . ?
C35 C36 H36 125.7 . . ?
Zr3 C37 H37 117.8 . . ?
C36 C37 Zr3 74.1(3) . . ?
C36 C37 H37 126.1 . . ?
C36 C37 C38 107.9(5) . . ?
C38 C37 Zr3 74.1(3) . . ?
C38 C37 H37 126.1 . . ?
Zr3 C35 H35 119.2 . . ?
C39 C35 Zr3 74.0(3) . . ?
C39 C35 C36 107.5(5) . . ?
C39 C35 H35 126.2 . . ?
C36 C35 Zr3 72.5(3) . . ?
C36 C35 H35 126.2 . . ?
Zr1 C27 H27 119.0 . . ?
C26 C27 Zr1 73.7(3) . . ?
C26 C27 H27 126.0 . . ?
C26 C27 C28 108.0(5) . . ?
C28 C27 Zr1 73.1(3) . . ?
C28 C27 H27 126.0 . . ?
Zr3 C38 H38 117.5 . . ?
C39 C38 Zr3 75.2(3) . . ?
C39 C38 C37 107.8(5) . . ?
C39 C38 H38 126.1 . . ?
C37 C38 Zr3 73.3(3) . . ?
C37 C38 H38 126.1 . . ?
C3 C2 C1 119.8(5) . . ?
C3 C2 H2 120.1 . . ?
C1 C2 H2 120.1 . . ?
O20 N8 O18 120.6(6) . . ?
O19 N8 O20 121.5(8) . . ?
O19 N8 O18 117.9(7) . . ?
N2 C7 C8 124.1(5) . . ?
N2 C7 H7 118.0 . . ?
C8 C7 H7 118.0 . . ?
Zr2 C33 H33 118.3 . . ?
C32 C33 Zr2 74.0(3) . . ?
C32 C33 H33 125.8 . . ?
C32 C33 C34 108.4(6) . . ?
C34 C33 Zr2 73.8(3) . . ?
C34 C33 H33 125.8 . . ?
O7 C19 N4 124.5(6) . . ?
O7 C19 H19 117.8 . . ?
N4 C19 H19 117.8 . . ?
Zr1 C25 H25 117.7 . . ?
C26 C25 Zr1 74.7(3) . . ?
C26 C25 H25 126.4 . . ?
C29 C25 Zr1 73.4(3) . . ?
C29 C25 C26 107.2(5) . . ?
C29 C25 H25 126.4 . . ?
C3 C4 H4 120.7 . . ?
C5 C4 C3 118.7(6) . . ?
C5 C4 H4 120.7 . . ?
Zr2 C32 H32 118.4 . . ?
C33 C32 Zr2 74.7(3) . . ?
C33 C32 H32 125.3 . . ?
C31 C32 Zr2 73.4(4) . . ?
C31 C32 C33 109.4(6) . . ?
C31 C32 H32 125.3 . . ?
C9 C10 H10A 120.2 . . ?
C9 C10 C11 119.6(5) . . ?
C11 C10 H10A 120.2 . . ?
Zr1 C29 H29 117.0 . . ?
C25 C29 Zr1 74.2(3) . . ?
C25 C29 H29 125.8 . . ?
C28 C29 Zr1 75.1(3) . . ?
C28 C29 C25 108.4(5) . . ?
C28 C29 H29 125.8 . . ?
Zr2 C31 H31 116.9 . . ?
C32 C31 Zr2 75.5(4) . . ?
C32 C31 H31 126.0 . . ?
C32 C31 C30 108.0(6) . . ?
C30 C31 Zr2 73.6(4) . . ?
C30 C31 H31 126.0 . . ?
N1 C5 C4 124.1(6) . . ?
N1 C5 H5 117.9 . . ?
C4 C5 H5 117.9 . . ?
Zr1 C28 H28 118.1 . . ?
C27 C28 Zr1 74.9(3) . . ?
C27 C28 H28 125.6 . . ?
C29 C28 Zr1 73.3(3) . . ?
C29 C28 C27 108.8(5) . . ?
C29 C28 H28 125.6 . . ?
N2 C11 C10 123.2(5) . . ?
N2 C11 H11 118.4 . . ?
C10 C11 H11 118.4 . . ?
Zr2 C34 H34 118.3 . . ?
C33 C34 Zr2 74.5(4) . . ?
C33 C34 H34 126.2 . . ?
C33 C34 C30 107.5(6) . . ?
C30 C34 Zr2 72.9(3) . . ?
C30 C34 H34 126.2 . . ?
C22 N5 C23 124.6(10) . . ?
C22 N5 C24B 118.8(10) . . ?
C22 N5 C24A 112.7(10) . . ?
C23 N5 C24B 113.6(11) . . ?
C23 N5 C24A 117.1(10) . . ?
Zr2 C30 H30 117.1 . . ?
C31 C30 Zr2 73.5(3) . . ?
C31 C30 H30 126.6 . . ?
C34 C30 Zr2 74.9(4) . . ?
C34 C30 C31 106.8(6) . . ?
C34 C30 H30 126.6 . . ?
O8 C22 N5 129.3(11) . . ?
O8 C22 H22 115.3 . . ?
N5 C22 H22 115.3 . . ?
N4 C21 H21A 109.5 . . ?
N4 C21 H21B 109.5 . . ?
N4 C21 H21C 109.5 . . ?
H21A C21 H21B 109.5 . . ?
H21A C21 H21C 109.5 . . ?
H21B C21 H21C 109.5 . . ?
O13 C43B H43A 110.2 . . ?
O13 C43B H43B 110.2 . . ?
O13 C43B C44B 107.7(11) . . ?
H43A C43B H43B 108.5 . . ?
C44B C43B H43A 110.2 . . ?
C44B C43B H43B 110.2 . . ?
N4 C20 H20A 109.5 . . ?
N4 C20 H20B 109.5 . . ?
N4 C20 H20C 109.5 . . ?
H20A C20 H20B 109.5 . . ?
H20A C20 H20C 109.5 . . ?
H20B C20 H20C 109.5 . . ?
C40 N6 C42 123.2(9) . . ?
C40 N6 C41 119.5(9) . . ?
C41 N6 C42 116.6(9) . . ?
O14 C40 N6 124.1(9) . . ?
O14 C40 H40 118.0 . . ?
N6 C40 H40 118.0 . . ?
N6 C42 H42A 109.5 . . ?
N6 C42 H42B 109.5 . . ?
N6 C42 H42C 109.5 . . ?
H42A C42 H42B 109.5 . . ?
H42A C42 H42C 109.5 . . ?
H42B C42 H42C 109.5 . . ?
N6 C41 H41A 109.5 . . ?
N6 C41 H41B 109.5 . . ?
N6 C41 H41C 109.5 . . ?
H41A C41 H41B 109.5 . . ?
H41A C41 H41C 109.5 . . ?
H41B C41 H41C 109.5 . . ?
N5 C23 H23A 109.5 . . ?
N5 C23 H23B 109.5 . . ?
N5 C23 H23C 109.5 . . ?
H23A C23 H23B 109.5 . . ?
H23A C23 H23C 109.5 . . ?
H23B C23 H23C 109.5 . . ?
C43B C44B H44A 109.5 . . ?
C43B C44B H44B 109.5 . . ?
C43B C44B H44C 109.5 . . ?
H44A C44B H44B 109.5 . . ?
H44A C44B H44C 109.5 . . ?
H44B C44B H44C 109.5 . . ?
H44D C44A H44E 109.5 . . ?
H44D C44A H44F 109.5 . . ?
H44E C44A H44F 109.5 . . ?
C43A C44A H44D 109.5 . . ?
C43A C44A H44E 109.5 . . ?
C43A C44A H44F 109.5 . . ?
O13 C43A C44A 106(4) . . ?
O13 C43A H43C 110.4 . . ?
O13 C43A H43D 110.4 . . ?
C44A C43A H43C 110.4 . . ?
C44A C43A H43D 110.4 . . ?
H43C C43A H43D 108.6 . . ?
N5 C24B H24A 109.5 . . ?
N5 C24B H24B 109.5 . . ?
N5 C24B H24C 109.5 . . ?
H24A C24B H24B 109.5 . . ?
H24A C24B H24C 109.5 . . ?
H24B C24B H24C 109.5 . . ?
N5 C24A H24D 109.5 . . ?
N5 C24A H24E 109.5 . . ?
N5 C24A H24F 109.5 . . ?
H24D C24A H24E 109.5 . . ?
H24D C24A H24F 109.5 . . ?
H24E C24A H24F 109.5 . . ?

loop_
_geom_bond_atom_site_label_1
_geom_bond_atom_site_label_2
_geom_bond_distance
_geom_bond_site_symmetry_2
_geom_bond_publ_flag
Zr1 Zr2 3.3493(5) . ?
Zr1 Zr3 3.3405(5) . ?
Zr1 O11 2.076(3) . ?
Zr1 O9 2.133(3) . ?
Zr1 O6 2.178(3) 2_645 ?
Zr1 O12 2.121(3) . ?
Zr1 O2 2.227(3) . ?
Zr1 C26 2.551(5) . ?
Zr1 C27 2.561(5) . ?
Zr1 C25 2.526(5) . ?
Zr1 C29 2.516(5) . ?
Zr1 C28 2.539(6) . ?
Zr2 Zr3 3.3438(5) . ?
Zr2 O11 2.065(3) . ?
Zr2 O9 2.119(3) . ?
Zr2 O10 2.124(3) . ?
Zr2 O4 2.199(3) 4_575 ?
Zr2 O5 2.226(3) 2_645 ?
Zr2 C33 2.547(6) . ?
Zr2 C32 2.539(6) . ?
Zr2 C31 2.512(6) . ?
Zr2 C34 2.539(6) . ?
Zr2 C30 2.513(6) . ?
Zr3 O11 2.079(3) . ?
Zr3 O1 2.165(3) . ?
Zr3 O10 2.122(3) . ?
Zr3 O12 2.122(3) . ?
Zr3 O3 2.210(3) 4_575 ?
Zr3 C39 2.550(5) . ?
Zr3 C36 2.514(5) . ?
Zr3 C37 2.510(5) . ?
Zr3 C35 2.550(5) . ?
Zr3 C38 2.520(5) . ?
Co1 Cl1 2.372(2) . ?
Co1 O7 2.098(4) . ?
Co1 O8 2.118(4) . ?
Co1 N3 2.156(4) . ?
Co1 N1 2.164(5) . ?
Co1 N2 2.172(4) . ?
O9 H9 0.80(2) . ?
O1 C6 1.275(6) . ?
O6 C18 1.253(6) . ?
O10 H10 0.81(12) . ?
O12 H12 0.81(12) . ?
O4 C12 1.264(6) . ?
O5 C18 1.262(6) . ?
O2 C6 1.254(6) . ?
O3 C12 1.263(6) . ?
O15 N7 1.251(7) . ?
O7 C19 1.255(7) . ?
O8 C22 1.191(9) . ?
N3 C17 1.342(7) . ?
N3 C13 1.341(7) . ?
N1 C1 1.347(7) . ?
N1 C5 1.331(8) . ?
N2 C7 1.327(7) . ?
N2 C11 1.328(7) . ?
O20 N8 1.248(8) . ?
C15 C16 1.391(7) . ?
C15 C18 1.500(7) . ?
C15 C14 1.383(7) . ?
C9 C8 1.380(8) . ?
C9 C12 1.496(7) . ?
C9 C10 1.376(8) . ?
N7 O17A 1.262(9) . ?
N7 O16A 1.224(10) . ?
N7 O17B 1.297(14) . ?
N7 O16B 1.235(16) . ?
O14 C40 1.192(10) . ?
C26 H26 0.9500 . ?
C26 C27 1.396(8) . ?
C26 C25 1.424(8) . ?
C8 H8 0.9500 . ?
C8 C7 1.395(7) . ?
C6 C3 1.499(7) . ?
C16 H16 0.9500 . ?
C16 C17 1.397(7) . ?
O13 H13B 0.8400 . ?
O13 H13A 0.8400 . ?
O13 C43B 1.440(14) . ?
O13 C43A 1.45(5) . ?
C14 H14 0.9500 . ?
C14 C13 1.390(7) . ?
C3 C2 1.375(7) . ?
C3 C4 1.399(8) . ?
C17 H17 0.9500 . ?
N4 C19 1.319(8) . ?
N4 C21 1.432(11) . ?
N4 C20 1.466(9) . ?
C13 H13 0.9500 . ?
C39 H39 0.9500 . ?
C39 C35 1.407(8) . ?
C39 C38 1.397(8) . ?
C1 H1 0.9500 . ?
C1 C2 1.391(7) . ?
C36 H36 0.9500 . ?
C36 C37 1.390(8) . ?
C36 C35 1.407(8) . ?
C37 H37 0.9500 . ?
C37 C38 1.415(8) . ?
C35 H35 0.9500 . ?
C27 H27 0.9500 . ?
C27 C28 1.406(8) . ?
C38 H38 0.9500 . ?
C2 H2 0.9500 . ?
N8 O18 1.255(10) . ?
N8 O19 1.237(8) . ?
C7 H7 0.9500 . ?
C33 H33 0.9500 . ?
C33 C32 1.376(10) . ?
C33 C34 1.388(11) . ?
C19 H19 0.9500 . ?
C25 H25 0.9500 . ?
C25 C29 1.410(9) . ?
C4 H4 0.9500 . ?
C4 C5 1.375(8) . ?
C32 H32 0.9500 . ?
C32 C31 1.353(10) . ?
C10 H10A 0.9500 . ?
C10 C11 1.383(8) . ?
C29 H29 0.9500 . ?
C29 C28 1.379(9) . ?
C31 H31 0.9500 . ?
C31 C30 1.419(11) . ?
C5 H5 0.9500 . ?
C28 H28 0.9500 . ?
C11 H11 0.9500 . ?
C34 H34 0.9500 . ?
C34 C30 1.399(12) . ?
N5 C22 1.306(13) . ?
N5 C23 1.419(10) . ?
N5 C24B 1.47(2) . ?
N5 C24A 1.57(2) . ?
C30 H30 0.9500 . ?
C22 H22 0.9500 . ?
C21 H21A 0.9800 . ?
C21 H21B 0.9800 . ?
C21 H21C 0.9800 . ?
C43B H43A 0.9900 . ?
C43B H43B 0.9900 . ?
C43B C44B 1.46(2) . ?
C20 H20A 0.9800 . ?
C20 H20B 0.9800 . ?
C20 H20C 0.9800 . ?
N6 C40 1.368(12) . ?
N6 C42 1.478(12) . ?
N6 C41 1.468(13) . ?
C40 H40 0.9500 . ?
C42 H42A 0.9800 . ?
C42 H42B 0.9800 . ?
C42 H42C 0.9800 . ?
C41 H41A 0.9800 . ?
C41 H41B 0.9800 . ?
C41 H41C 0.9800 . ?
C23 H23A 0.9800 . ?
C23 H23B 0.9800 . ?
C23 H23C 0.9800 . ?
C44B H44A 0.9800 . ?
C44B H44B 0.9800 . ?
C44B H44C 0.9800 . ?
C44A H44D 0.9800 . ?
C44A H44E 0.9800 . ?
C44A H44F 0.9800 . ?
C44A C43A 1.50(7) . ?
C43A H43C 0.9900 . ?
C43A H43D 0.9900 . ?
C24B H24A 0.9800 . ?
C24B H24B 0.9800 . ?
C24B H24C 0.9800 . ?
C24A H24D 0.9800 . ?
C24A H24E 0.9800 . ?
C24A H24F 0.9800 . ?

loop_
_geom_torsion_atom_site_label_1
_geom_torsion_atom_site_label_2
_geom_torsion_atom_site_label_3
_geom_torsion_atom_site_label_4
_geom_torsion
_geom_torsion_site_symmetry_1
_geom_torsion_site_symmetry_2
_geom_torsion_site_symmetry_3
_geom_torsion_site_symmetry_4
_geom_torsion_publ_flag
Zr1 O6 C18 O5 -8.5(7) 2_655 . . . ?
Zr1 O6 C18 C15 172.6(3) 2_655 . . . ?
Zr1 O2 C6 O1 12.8(7) . . . . ?
Zr1 O2 C6 C3 -167.0(3) . . . . ?
Zr1 C26 C27 C28 65.6(4) . . . . ?
Zr1 C26 C25 C29 -66.7(4) . . . . ?
Zr1 C27 C28 C29 66.0(4) . . . . ?
Zr1 C25 C29 C28 -67.9(4) . . . . ?
Zr1 C29 C28 C27 -67.1(4) . . . . ?
Zr2 O4 C12 O3 3.3(8) 4_676 . . . ?
Zr2 O4 C12 C9 179.7(3) 4_676 . . . ?
Zr2 O5 C18 O6 5.0(7) 2_655 . . . ?
Zr2 O5 C18 C15 -176.1(3) 2_655 . . . ?
Zr2 C33 C32 C31 65.7(4) . . . . ?
Zr2 C33 C34 C30 -66.0(4) . . . . ?
Zr2 C32 C31 C30 67.1(4) . . . . ?
Zr2 C31 C30 C34 68.2(4) . . . . ?
Zr2 C34 C30 C31 -67.2(4) . . . . ?
Zr3 O1 C6 O2 -16.6(7) . . . . ?
Zr3 O1 C6 C3 163.3(3) . . . . ?
Zr3 O3 C12 O4 -4.3(8) 4_676 . . . ?
Zr3 O3 C12 C9 179.4(3) 4_676 . . . ?
Zr3 C39 C35 C36 -65.2(4) . . . . ?
Zr3 C39 C38 C37 66.5(4) . . . . ?
Zr3 C36 C37 C38 -66.9(4) . . . . ?
Zr3 C36 C35 C39 66.2(4) . . . . ?
Zr3 C37 C38 C39 -67.8(4) . . . . ?
Co1 O7 C19 N4 163.5(4) . . . . ?
Co1 O8 C22 N5 -145.6(8) . . . . ?
Co1 N3 C17 C16 -173.8(4) . . . . ?
Co1 N3 C13 C14 173.0(4) . . . . ?
Co1 N1 C1 C2 -169.5(4) . . . . ?
Co1 N1 C5 C4 168.9(6) . . . . ?
Co1 N2 C7 C8 -162.4(4) . . . . ?
Co1 N2 C11 C10 162.6(6) . . . . ?
O1 C6 C3 C2 -179.1(5) . . . . ?
O1 C6 C3 C4 -0.1(7) . . . . ?
O2 C6 C3 C2 0.8(7) . . . . ?
O2 C6 C3 C4 179.8(5) . . . . ?
N1 C1 C2 C3 0.1(9) . . . . ?
C15 C16 C17 N3 1.2(8) . . . . ?
C15 C14 C13 N3 1.1(8) . . . . ?
C9 C8 C7 N2 0.8(8) . . . . ?
C9 C10 C11 N2 -0.6(11) . . . . ?
C26 C27 C28 Zr1 -66.0(4) . . . . ?
C26 C27 C28 C29 0.0(6) . . . . ?
C26 C25 C29 Zr1 67.6(4) . . . . ?
C26 C25 C29 C28 -0.3(6) . . . . ?
C8 C9 C12 O4 -175.9(5) . . . . ?
C8 C9 C12 O3 0.8(8) . . . . ?
C8 C9 C10 C11 5.0(10) . . . . ?
C6 C3 C2 C1 178.3(5) . . . . ?
C6 C3 C4 C5 -179.2(6) . . . . ?
C12 C9 C8 C7 171.7(5) . . . . ?
C12 C9 C10 C11 -171.8(6) . . . . ?
C16 C15 C18 O6 -176.7(4) . . . . ?
C16 C15 C18 O5 4.3(7) . . . . ?
C16 C15 C14 C13 -0.3(7) . . . . ?
C18 C15 C16 C17 -178.4(5) . . . . ?
C18 C15 C14 C13 177.4(4) . . . . ?
C14 C15 C16 C17 -0.8(7) . . . . ?
C14 C15 C18 O6 5.7(7) . . . . ?
C14 C15 C18 O5 -173.3(4) . . . . ?
C3 C4 C5 N1 1.8(12) . . . . ?
C17 N3 C13 C14 -0.8(8) . . . . ?
C13 N3 C17 C16 -0.4(8) . . . . ?
C1 N1 C5 C4 -2.3(11) . . . . ?
C36 C37 C38 Zr3 66.9(4) . . . . ?
C36 C37 C38 C39 -0.9(6) . . . . ?
C37 C36 C35 Zr3 -66.9(4) . . . . ?
C37 C36 C35 C39 -0.7(6) . . . . ?
C35 C39 C38 Zr3 -66.1(4) . . . . ?
C35 C39 C38 C37 0.4(6) . . . . ?
C35 C36 C37 Zr3 67.9(4) . . . . ?
C35 C36 C37 C38 1.0(6) . . . . ?
C27 C26 C25 Zr1 67.0(4) . . . . ?
C27 C26 C25 C29 0.3(6) . . . . ?
C38 C39 C35 Zr3 65.3(4) . . . . ?
C38 C39 C35 C36 0.1(6) . . . . ?
C2 C3 C4 C5 -0.2(10) . . . . ?
C7 N2 C11 C10 -3.7(10) . . . . ?
C33 C32 C31 Zr2 -66.6(4) . . . . ?
C33 C32 C31 C30 0.5(7) . . . . ?
C33 C34 C30 Zr2 67.0(5) . . . . ?
C33 C34 C30 C31 -0.2(7) . . . . ?
C25 C26 C27 Zr1 -65.8(4) . . . . ?
C25 C26 C27 C28 -0.2(6) . . . . ?
C25 C29 C28 Zr1 67.3(4) . . . . ?
C25 C29 C28 C27 0.2(6) . . . . ?
C4 C3 C2 C1 -0.7(8) . . . . ?
C32 C33 C34 Zr2 66.5(4) . . . . ?
C32 C33 C34 C30 0.5(7) . . . . ?
C32 C31 C30 Zr2 -68.4(4) . . . . ?
C32 C31 C30 C34 -0.2(7) . . . . ?
C10 C9 C8 C7 -5.1(8) . . . . ?
C10 C9 C12 O4 0.8(8) . . . . ?
C10 C9 C12 O3 177.5(6) . . . . ?
C5 N1 C1 C2 1.3(9) . . . . ?
C11 N2 C7 C8 3.7(8) . . . . ?
C34 C33 C32 Zr2 -66.4(4) . . . . ?
C34 C33 C32 C31 -0.6(7) . . . . ?
C21 N4 C19 O7 -2.3(10) . . . . ?
C20 N4 C19 O7 178.1(6) . . . . ?
C42 N6 C40 O14 170.2(10) . . . . ?
C41 N6 C40 O14 0.7(15) . . . . ?
C23 N5 C22 O8 -173.7(9) . . . . ?
C24B N5 C22 O8 26.8(18) . . . . ?
C24A N5 C22 O8 -21.1(17) . . . . ?

loop_
_exptl_oxdiff_crystal_face_indexfrac_h
_exptl_oxdiff_crystal_face_indexfrac_k
_exptl_oxdiff_crystal_face_indexfrac_l
_exptl_oxdiff_crystal_face_x
_exptl_oxdiff_crystal_face_y
_exptl_oxdiff_crystal_face_z
-2.5294 -11.5798 -3.5168 0.2318 0.9630 0.1377
-0.5871 -1.1725 12.5721 -0.0270 -0.1050 -0.9941
2.6842 12.0594 1.7087 -0.2337 -0.9723 0.0089
7.5996 -0.7476 -10.5532 0.6933 -0.1680 0.7008
9.7219 -3.6783 -1.7666 0.9703 -0.2332 -0.0644
-6.1222 -0.1631 11.8007 -0.5351 0.1302 -0.8347
-9.4995 3.9066 0.3793 -0.9577 0.2299 0.1732

loop_
_smtbx_masks_void_nr
_smtbx_masks_void_average_x
_smtbx_masks_void_average_y
_smtbx_masks_void_average_z
_smtbx_masks_void_volume
_smtbx_masks_void_count_electrons
_smtbx_masks_void_content
1 0.000 0.000 0.500 394.4 96.9 '2 C3H7ON'
2 0.500 0.500 0.000 394.4 96.9 '2 C3H7ON'
